data_7132044
loop_
_publ_author_name
'Hazra, Arijit'
'Ghosh, Asit'
'Yadav, Neeraj'
'Banerjee, Prabal'

_publ_section_title
;
 Organocatalytic (3+3)-cycloaddition of ortho-substituted phenyl nitrones
 with aryl cyclopropane carbaldehydes: A facile access towards the
 synthesis of enantioenriched 1,2-oxazinanes
;
_journal_name_full 'Chemical Communications'
_journal_paper_doi 10.1039/D3CC02877A
_journal_year 2023
_chemical_absolute_configuration unk
_chemical_formula_moiety 'C19 H19 N O3'
_chemical_formula_sum 'C19 H19 N O3'
_chemical_formula_weight 309.35
_space_group_crystal_system orthorhombic
_space_group_IT_number 19
_space_group_name_Hall 'P 2ac 2ab'
_space_group_name_H-M_alt 'P 21 21 21'
_atom_sites_solution_hydrogens geom
_audit_creation_date 2023-01-24
_audit_creation_method
;
Olex2 1.3
(compiled 2020.11.12 svn.r5f609507 for OlexSys, GUI svn.r6408)
;
_audit_update_record
;
2023-01-24 deposited with the CCDC.	2023-08-16 downloaded from the CCDC.
;
_cell_angle_alpha 90
_cell_angle_beta 90
_cell_angle_gamma 90
_cell_formula_units_Z 4
_cell_length_a 5.8734(3)
_cell_length_b 15.4556(7)
_cell_length_c 17.6587(7)
_cell_measurement_reflns_used 9945
_cell_measurement_temperature 298
_cell_measurement_theta_max 26.13
_cell_measurement_theta_min 2.31
_cell_volume 1603.00(13)
_computing_cell_refinement 'SAINT V8.40B (?, 2016)'
_computing_data_reduction 'SAINT V8.40B (?, 2016)'
_computing_molecular_graphics 'Olex2 1.3 (Dolomanov et al., 2009)'
_computing_publication_material 'Olex2 1.3 (Dolomanov et al., 2009)'
_computing_structure_refinement 'XL  (Sheldrick, 2008)'
_computing_structure_solution 'SHELXT 2018/2 (Sheldrick, 2018)'
_diffrn_ambient_temperature 298.0
_diffrn_detector 'Bruker APEX2 area detector'
_diffrn_detector_area_resol_mean 7.9
_diffrn_detector_type 'CCD area detector'
_diffrn_measured_fraction_theta_full 0.996
_diffrn_measured_fraction_theta_max 0.996
_diffrn_measurement_device 'three-circle diffractometer'
_diffrn_measurement_device_type 'Bruker SMART APEX2 area detector'
_diffrn_measurement_method '\w and \f scans'
_diffrn_radiation_monochromator 'mirror optics'
_diffrn_radiation_probe x-ray
_diffrn_radiation_type MoK\a
_diffrn_radiation_wavelength 0.71073
_diffrn_reflns_av_R_equivalents 0.0505
_diffrn_reflns_av_unetI/netI 0.0225
_diffrn_reflns_Laue_measured_fraction_full 0.996
_diffrn_reflns_Laue_measured_fraction_max 0.996
_diffrn_reflns_limit_h_max 7
_diffrn_reflns_limit_h_min -7
_diffrn_reflns_limit_k_max 19
_diffrn_reflns_limit_k_min -19
_diffrn_reflns_limit_l_max 22
_diffrn_reflns_limit_l_min -22
_diffrn_reflns_number 33944
_diffrn_reflns_point_group_measured_fraction_full 0.997
_diffrn_reflns_point_group_measured_fraction_max 0.997
_diffrn_reflns_theta_full 25.242
_diffrn_reflns_theta_max 26.395
_diffrn_reflns_theta_min 2.307
_diffrn_source 'microfocus sealed X-ray tube'
_diffrn_source_type 'Incoatec I\ms'
_exptl_absorpt_coefficient_mu 0.087
_exptl_absorpt_correction_T_max 0.7454
_exptl_absorpt_correction_T_min 0.6278
_exptl_absorpt_correction_type multi-scan
_exptl_absorpt_process_details
;
SADABS-2016/2 (Bruker,2016/2) was used for absorption correction.
wR2(int) was 0.1489 before and 0.0704 after correction.
The Ratio of minimum to maximum transmission is 0.8422.
The \l/2 correction factor is Not present.
;
_exptl_crystal_colour 'clear colourless'
_exptl_crystal_colour_lustre clear
_exptl_crystal_colour_primary colourless
_exptl_crystal_density_diffrn 1.282
_exptl_crystal_description block
_exptl_crystal_F_000 656
_exptl_crystal_size_max 0.35
_exptl_crystal_size_mid 0.236
_exptl_crystal_size_min 0.123
_refine_diff_density_max 0.120
_refine_diff_density_min -0.103
_refine_diff_density_rms 0.023
_refine_ls_abs_structure_details
;
 Flack x determined using 1040 quotients [(I+)-(I-)]/[(I+)+(I-)]
 (Parsons, Flack and Wagner, Acta Cryst. B69 (2013) 249-259).
;
_refine_ls_abs_structure_Flack 0.2(5)
_refine_ls_extinction_method none
_refine_ls_goodness_of_fit_ref 1.087
_refine_ls_hydrogen_treatment constr
_refine_ls_matrix_type full
_refine_ls_number_parameters 210
_refine_ls_number_reflns 3289
_refine_ls_number_restraints 0
_refine_ls_restrained_S_all 1.087
_refine_ls_R_factor_all 0.0444
_refine_ls_R_factor_gt 0.0360
_refine_ls_shift/su_max 0.000
_refine_ls_shift/su_mean 0.000
_refine_ls_structure_factor_coef Fsqd
_refine_ls_weighting_details 'w=1/[\s^2^(Fo^2^)+(0.0377P)^2^+0.1795P] where P=(Fo^2^+2Fc^2^)/3'
_refine_ls_weighting_scheme calc
_refine_ls_wR_factor_gt 0.0859
_refine_ls_wR_factor_ref 0.0908
_reflns_Friedel_coverage 0.714
_reflns_Friedel_fraction_full 0.998
_reflns_Friedel_fraction_max 0.999
_reflns_number_gt 2861
_reflns_number_total 3289
_reflns_threshold_expression 'I > 2\s(I)'
_cod_data_source_file d3cc02877a2.cif
_cod_data_source_block pb_25_02_373
_cod_database_code 7132044
_shelx_shelxl_version_number 2019/1
_shelx_space_group_comment
;
The symmetry employed for this shelxl refinement is uniquely defined
by the following loop, which should always be used as a source of
symmetry information in preference to the above space-group names.
They are only intended as comments.
;
_shelx_estimated_absorpt_t_max 0.989
_shelx_estimated_absorpt_t_min 0.970
_olex2_refinement_description
;
1. Fixed Uiso
 At 1.2 times of:
  All C(H) groups, All C(H,H) groups
 At 1.5 times of:
  All C(H,H,H) groups
2.a Ternary CH refined with riding coordinates:
 C12(H12), C2(H2)
2.b Secondary CH2 refined with riding coordinates:
 C11(H11A,H11B)
2.c Aromatic/amide H refined with riding coordinates:
 C9(H9), C14(H14), C7(H7), C15(H15), C18(H18), C4(H4), C19(H19), C5(H5), C6(H6)
2.d Idealised Me refined as rotating group:
 C1(H1A,H1B,H1C), C17(H17A,H17B,H17C)
;
_olex2_submission_special_instructions 'No special instructions were received'

loop_
_space_group_symop_operation_xyz
'x, y, z'
'-x+1/2, -y, z+1/2'
'-x, y+1/2, -z+1/2'
'x+1/2, -y+1/2, -z'

loop_
_atom_site_label
_atom_site_type_symbol
_atom_site_fract_x
_atom_site_fract_y
_atom_site_fract_z
_atom_site_U_iso_or_equiv
_atom_site_adp_type
_atom_site_occupancy
_atom_site_site_symmetry_order
_atom_site_calc_flag
_atom_site_refinement_flags_posn
_atom_site_refinement_flags_adp
_atom_site_refinement_flags_occupancy
_atom_site_disorder_assembly
_atom_site_disorder_group
O2 O 0.4412(3) 0.44457(9) 0.42898(8) 0.0534(4) Uani 1 1 d . . . . .
O1 O 0.6230(3) 0.23471(10) 0.36970(11) 0.0689(5) Uani 1 1 d . . . . .
N1 N 0.4672(3) 0.35043(11) 0.43951(10) 0.0506(4) Uani 1 1 d . . . . .
O3 O 0.1085(3) 0.82358(11) 0.39042(10) 0.0757(5) Uani 1 1 d . . . . .
C8 C 0.2902(4) 0.17469(15) 0.30934(12) 0.0526(5) Uani 1 1 d . . . . .
C9 C 0.2182(5) 0.26175(15) 0.28962(13) 0.0602(6) Uani 1 1 d . . . . .
H9 H 0.090673 0.269421 0.259138 0.072 Uiso 1 1 calc R U . . .
C13 C 0.1954(4) 0.55672(14) 0.38952(12) 0.0523(5) Uani 1 1 d . . . . .
C14 C 0.3502(4) 0.61299(15) 0.35569(14) 0.0586(6) Uani 1 1 d . . . . .
H14 H 0.479018 0.590718 0.332049 0.070 Uiso 1 1 calc R U . . .
C7 C 0.1675(5) 0.10055(15) 0.29138(13) 0.0629(6) Uani 1 1 d . . . . .
H7 H 0.035685 0.105126 0.262478 0.076 Uiso 1 1 calc R U . . .
C1 C 0.6503(5) 0.34342(17) 0.49471(14) 0.0667(7) Uani 1 1 d . . . . .
H1A H 0.784016 0.371520 0.475424 0.100 Uiso 1 1 calc R U . . .
H1B H 0.682931 0.283484 0.503950 0.100 Uiso 1 1 calc R U . . .
H1C H 0.604630 0.370638 0.541156 0.100 Uiso 1 1 calc R U . . .
C15 C 0.3154(4) 0.70126(15) 0.35670(14) 0.0612(6) Uani 1 1 d . . . . .
H15 H 0.420261 0.737889 0.333674 0.073 Uiso 1 1 calc R U . . .
C10 C 0.3306(5) 0.33017(15) 0.31422(12) 0.0591(6) Uani 1 1 d . . . . .
C3 C 0.4877(4) 0.16484(15) 0.35183(12) 0.0537(5) Uani 1 1 d . . . . .
C12 C 0.2337(4) 0.46018(14) 0.38839(13) 0.0540(5) Uani 1 1 d . . . . .
H12 H 0.107815 0.431630 0.414911 0.065 Uiso 1 1 calc R U . . .
C18 C -0.0314(4) 0.68058(16) 0.42496(14) 0.0627(6) Uani 1 1 d . . . . .
H18 H -0.161067 0.702778 0.448093 0.075 Uiso 1 1 calc R U . . .
C2 C 0.5357(4) 0.31986(14) 0.36338(13) 0.0552(5) Uani 1 1 d . . . . .
H2 H 0.656574 0.357716 0.344223 0.066 Uiso 1 1 calc R U . . .
C4 C 0.5610(4) 0.08505(15) 0.37630(14) 0.0621(6) Uani 1 1 d . . . . .
H4 H 0.694426 0.079985 0.404317 0.075 Uiso 1 1 calc R U . . .
C16 C 0.1254(4) 0.73546(14) 0.39179(13) 0.0563(6) Uani 1 1 d . . . . .
C19 C 0.0070(4) 0.59180(16) 0.42337(14) 0.0623(6) Uani 1 1 d . . . . .
H19 H -0.098599 0.555131 0.445971 0.075 Uiso 1 1 calc R U . . .
C11 C 0.2541(5) 0.42241(15) 0.30901(13) 0.0687(7) Uani 1 1 d . . . . .
H11A H 0.107901 0.425338 0.283572 0.082 Uiso 1 1 calc R U . . .
H11B H 0.363116 0.455656 0.279775 0.082 Uiso 1 1 calc R U . . .
C5 C 0.4338(5) 0.01241(16) 0.35870(16) 0.0695(7) Uani 1 1 d . . . . .
H5 H 0.479998 -0.041731 0.375792 0.083 Uiso 1 1 calc R U . . .
C6 C 0.2390(5) 0.02021(17) 0.31595(16) 0.0712(7) Uani 1 1 d . . . . .
H6 H 0.155208 -0.028833 0.303542 0.085 Uiso 1 1 calc R U . . .
C17 C -0.0759(6) 0.86205(18) 0.4298(2) 0.0938(10) Uani 1 1 d . . . . .
H17A H -0.215802 0.848809 0.404216 0.141 Uiso 1 1 calc R U . . .
H17B H -0.055196 0.923640 0.431384 0.141 Uiso 1 1 calc R U . . .
H17C H -0.081486 0.839757 0.480522 0.141 Uiso 1 1 calc R U . . .

loop_
_atom_site_aniso_label
_atom_site_aniso_U_11
_atom_site_aniso_U_22
_atom_site_aniso_U_33
_atom_site_aniso_U_23
_atom_site_aniso_U_13
_atom_site_aniso_U_12
O2 0.0578(9) 0.0451(8) 0.0572(9) 0.0041(6) -0.0072(8) -0.0034(7)
O1 0.0517(9) 0.0567(9) 0.0984(13) -0.0116(9) -0.0111(9) 0.0016(8)
N1 0.0525(10) 0.0460(9) 0.0532(10) 0.0059(8) -0.0062(8) -0.0013(8)
O3 0.0871(13) 0.0499(9) 0.0900(12) 0.0049(9) 0.0160(11) 0.0074(9)
C8 0.0574(13) 0.0565(12) 0.0440(10) -0.0049(9) 0.0032(10) -0.0021(11)
C9 0.0684(15) 0.0656(15) 0.0467(12) -0.0030(10) -0.0122(11) 0.0023(12)
C13 0.0533(12) 0.0521(12) 0.0514(12) 0.0072(9) -0.0026(10) -0.0020(11)
C14 0.0552(13) 0.0548(13) 0.0659(14) 0.0053(11) 0.0105(12) 0.0023(11)
C7 0.0662(15) 0.0668(15) 0.0559(13) -0.0095(11) -0.0048(12) -0.0070(13)
C1 0.0675(16) 0.0650(15) 0.0677(14) 0.0029(11) -0.0200(13) 0.0035(13)
C15 0.0603(14) 0.0553(13) 0.0680(14) 0.0092(11) 0.0117(13) -0.0058(11)
C10 0.0713(15) 0.0576(13) 0.0484(11) 0.0000(10) -0.0046(11) -0.0018(12)
C3 0.0498(12) 0.0558(13) 0.0555(12) -0.0106(10) 0.0070(11) 0.0008(10)
C12 0.0518(13) 0.0528(12) 0.0574(13) 0.0104(10) -0.0023(11) -0.0032(10)
C18 0.0544(13) 0.0613(14) 0.0722(14) 0.0065(11) 0.0131(13) 0.0085(11)
C2 0.0530(12) 0.0501(12) 0.0626(13) -0.0004(10) 0.0038(11) -0.0053(10)
C4 0.0536(13) 0.0613(14) 0.0714(15) -0.0071(12) 0.0003(11) 0.0110(11)
C16 0.0621(14) 0.0476(11) 0.0591(13) 0.0053(10) -0.0011(12) 0.0037(11)
C19 0.0552(14) 0.0616(14) 0.0702(14) 0.0128(12) 0.0086(12) -0.0033(11)
C11 0.0898(19) 0.0575(14) 0.0587(13) 0.0047(11) -0.0199(14) -0.0003(13)
C5 0.0742(17) 0.0547(14) 0.0794(17) -0.0039(13) 0.0036(15) 0.0051(13)
C6 0.0777(18) 0.0605(15) 0.0754(16) -0.0093(12) -0.0021(15) -0.0097(14)
C17 0.108(3) 0.0641(16) 0.109(2) 0.0063(16) 0.024(2) 0.0275(17)

loop_
_atom_type_symbol
_atom_type_description
_atom_type_scat_dispersion_real
_atom_type_scat_dispersion_imag
_atom_type_scat_source
C C 0.0033 0.0016 'International Tables Vol C Tables 4.2.6.8 and 6.1.1.4'
H H 0.0000 0.0000 'International Tables Vol C Tables 4.2.6.8 and 6.1.1.4'
N N 0.0061 0.0033 'International Tables Vol C Tables 4.2.6.8 and 6.1.1.4'
O O 0.0106 0.0060 'International Tables Vol C Tables 4.2.6.8 and 6.1.1.4'

loop_
_geom_angle_atom_site_label_1
_geom_angle_atom_site_label_2
_geom_angle_atom_site_label_3
_geom_angle
_geom_angle_site_symmetry_1
_geom_angle_site_symmetry_3
_geom_angle_publ_flag
C12 O2 N1 108.46(14) . . ?
C3 O1 C2 120.09(18) . . ?
O2 N1 C2 103.21(15) . . ?
C1 N1 O2 103.55(16) . . ?
C1 N1 C2 112.55(19) . . ?
C16 O3 C17 117.7(2) . . ?
C7 C8 C9 123.9(2) . . ?
C3 C8 C9 118.3(2) . . ?
C3 C8 C7 117.7(2) . . ?
C8 C9 H9 119.4 . . ?
C10 C9 C8 121.2(2) . . ?
C10 C9 H9 119.4 . . ?
C14 C13 C12 121.0(2) . . ?
C19 C13 C14 117.9(2) . . ?
C19 C13 C12 121.2(2) . . ?
C13 C14 H14 119.5 . . ?
C15 C14 C13 121.0(2) . . ?
C15 C14 H14 119.5 . . ?
C8 C7 H7 119.6 . . ?
C6 C7 C8 120.8(2) . . ?
C6 C7 H7 119.6 . . ?
N1 C1 H1A 109.5 . . ?
N1 C1 H1B 109.5 . . ?
N1 C1 H1C 109.5 . . ?
H1A C1 H1B 109.5 . . ?
H1A C1 H1C 109.5 . . ?
H1B C1 H1C 109.5 . . ?
C14 C15 H15 119.9 . . ?
C14 C15 C16 120.2(2) . . ?
C16 C15 H15 119.9 . . ?
C9 C10 C2 120.6(2) . . ?
C9 C10 C11 126.3(2) . . ?
C2 C10 C11 112.3(2) . . ?
O1 C3 C8 121.3(2) . . ?
C4 C3 O1 116.8(2) . . ?
C4 C3 C8 121.9(2) . . ?
O2 C12 C13 106.62(18) . . ?
O2 C12 H12 109.1 . . ?
O2 C12 C11 109.18(19) . . ?
C13 C12 H12 109.1 . . ?
C13 C12 C11 113.76(18) . . ?
C11 C12 H12 109.1 . . ?
C16 C18 H18 120.4 . . ?
C16 C18 C19 119.3(2) . . ?
C19 C18 H18 120.4 . . ?
O1 C2 N1 108.86(18) . . ?
O1 C2 C10 115.90(18) . . ?
O1 C2 H2 108.6 . . ?
N1 C2 C10 105.93(19) . . ?
N1 C2 H2 108.6 . . ?
C10 C2 H2 108.6 . . ?
C3 C4 H4 120.4 . . ?
C3 C4 C5 119.2(2) . . ?
C5 C4 H4 120.4 . . ?
O3 C16 C15 115.6(2) . . ?
O3 C16 C18 124.8(2) . . ?
C15 C16 C18 119.6(2) . . ?
C13 C19 C18 122.0(2) . . ?
C13 C19 H19 119.0 . . ?
C18 C19 H19 119.0 . . ?
C10 C11 C12 109.39(18) . . ?
C10 C11 H11A 109.8 . . ?
C10 C11 H11B 109.8 . . ?
C12 C11 H11A 109.8 . . ?
C12 C11 H11B 109.8 . . ?
H11A C11 H11B 108.2 . . ?
C4 C5 H5 120.0 . . ?
C6 C5 C4 120.1(2) . . ?
C6 C5 H5 120.0 . . ?
C7 C6 H6 119.9 . . ?
C5 C6 C7 120.3(2) . . ?
C5 C6 H6 119.9 . . ?
O3 C17 H17A 109.5 . . ?
O3 C17 H17B 109.5 . . ?
O3 C17 H17C 109.5 . . ?
H17A C17 H17B 109.5 . . ?
H17A C17 H17C 109.5 . . ?
H17B C17 H17C 109.5 . . ?

loop_
_geom_bond_atom_site_label_1
_geom_bond_atom_site_label_2
_geom_bond_distance
_geom_bond_site_symmetry_2
_geom_bond_publ_flag
O2 N1 1.475(2) . ?
O2 C12 1.435(3) . ?
O1 C3 1.377(3) . ?
O1 C2 1.417(3) . ?
N1 C1 1.455(3) . ?
N1 C2 1.481(3) . ?
O3 C16 1.366(3) . ?
O3 C17 1.418(4) . ?
C8 C9 1.453(3) . ?
C8 C7 1.390(3) . ?
C8 C3 1.390(3) . ?
C9 H9 0.9300 . ?
C9 C10 1.320(3) . ?
C13 C14 1.393(3) . ?
C13 C12 1.509(3) . ?
C13 C19 1.370(3) . ?
C14 H14 0.9300 . ?
C14 C15 1.380(3) . ?
C7 H7 0.9300 . ?
C7 C6 1.381(3) . ?
C1 H1A 0.9600 . ?
C1 H1B 0.9600 . ?
C1 H1C 0.9600 . ?
C15 H15 0.9300 . ?
C15 C16 1.382(3) . ?
C10 C2 1.493(3) . ?
C10 C11 1.498(3) . ?
C3 C4 1.376(3) . ?
C12 H12 0.9800 . ?
C12 C11 1.523(3) . ?
C18 H18 0.9300 . ?
C18 C16 1.382(3) . ?
C18 C19 1.391(3) . ?
C2 H2 0.9800 . ?
C4 H4 0.9300 . ?
C4 C5 1.384(3) . ?
C19 H19 0.9300 . ?
C11 H11A 0.9700 . ?
C11 H11B 0.9700 . ?
C5 H5 0.9300 . ?
C5 C6 1.376(4) . ?
C6 H6 0.9300 . ?
C17 H17A 0.9600 . ?
C17 H17B 0.9600 . ?
C17 H17C 0.9600 . ?

loop_
_geom_torsion_atom_site_label_1
_geom_torsion_atom_site_label_2
_geom_torsion_atom_site_label_3
_geom_torsion_atom_site_label_4
_geom_torsion
_geom_torsion_site_symmetry_1
_geom_torsion_site_symmetry_2
_geom_torsion_site_symmetry_3
_geom_torsion_site_symmetry_4
_geom_torsion_publ_flag
O2 N1 C2 O1 165.02(15) . . . . ?
O2 N1 C2 C10 -69.7(2) . . . . ?
O2 C12 C11 C10 51.5(3) . . . . ?
O1 C3 C4 C5 -178.8(2) . . . . ?
N1 O2 C12 C13 171.40(16) . . . . ?
N1 O2 C12 C11 -65.3(2) . . . . ?
C8 C9 C10 C2 -0.1(4) . . . . ?
C8 C9 C10 C11 -169.2(2) . . . . ?
C8 C7 C6 C5 0.0(4) . . . . ?
C8 C3 C4 C5 -0.5(3) . . . . ?
C9 C8 C7 C6 -176.0(2) . . . . ?
C9 C8 C3 O1 -5.3(3) . . . . ?
C9 C8 C3 C4 176.5(2) . . . . ?
C9 C10 C2 O1 11.1(3) . . . . ?
C9 C10 C2 N1 -109.7(3) . . . . ?
C9 C10 C11 C12 119.5(3) . . . . ?
C13 C14 C15 C16 0.2(4) . . . . ?
C13 C12 C11 C10 170.4(2) . . . . ?
C14 C13 C12 O2 62.2(3) . . . . ?
C14 C13 C12 C11 -58.2(3) . . . . ?
C14 C13 C19 C18 -0.4(4) . . . . ?
C14 C15 C16 O3 179.2(2) . . . . ?
C14 C15 C16 C18 -0.9(4) . . . . ?
C7 C8 C9 C10 173.6(2) . . . . ?
C7 C8 C3 O1 177.7(2) . . . . ?
C7 C8 C3 C4 -0.5(3) . . . . ?
C1 N1 C2 O1 54.0(2) . . . . ?
C1 N1 C2 C10 179.32(18) . . . . ?
C3 O1 C2 N1 99.8(2) . . . . ?
C3 O1 C2 C10 -19.4(3) . . . . ?
C3 C8 C9 C10 -3.1(3) . . . . ?
C3 C8 C7 C6 0.8(3) . . . . ?
C3 C4 C5 C6 1.3(4) . . . . ?
C12 O2 N1 C1 -167.65(18) . . . . ?
C12 O2 N1 C2 74.85(19) . . . . ?
C12 C13 C14 C15 -180.0(2) . . . . ?
C12 C13 C19 C18 -180.0(2) . . . . ?
C2 O1 C3 C8 17.1(3) . . . . ?
C2 O1 C3 C4 -164.6(2) . . . . ?
C2 C10 C11 C12 -50.4(3) . . . . ?
C4 C5 C6 C7 -1.0(4) . . . . ?
C16 C18 C19 C13 -0.3(4) . . . . ?
C19 C13 C14 C15 0.4(4) . . . . ?
C19 C13 C12 O2 -118.2(2) . . . . ?
C19 C13 C12 C11 121.4(2) . . . . ?
C19 C18 C16 O3 -179.2(2) . . . . ?
C19 C18 C16 C15 0.9(4) . . . . ?
C11 C10 C2 O1 -178.4(2) . . . . ?
C11 C10 C2 N1 60.8(2) . . . . ?
C17 O3 C16 C15 -176.1(2) . . . . ?
C17 O3 C16 C18 4.0(4) . . . . ?
